data_7012027
loop_
_publ_author_name
'Richardson, Chris'
'Steel, Peter J.'

_publ_section_title
;
 Benzotriazole as a structural component in chelating and bridging
 heterocyclic ligands; ruthenium, palladium, copper and silver
 complexes
;
_journal_issue 5
_journal_name_full 'Dalton Transactions'
_journal_page_first 992
_journal_paper_doi 10.1039/b206990c
_journal_year 2003
_chemical_formula_sum 'C44 H32 Cl4 Cu2 N16'
_chemical_formula_weight 1053.74
_chemical_name_systematic
; 
? 
;
_space_group_IT_number 2
_symmetry_cell_setting triclinic
_symmetry_space_group_name_Hall '-P 1'
_symmetry_space_group_name_H-M 'P -1'
_atom_sites_solution_hydrogens geom
_atom_sites_solution_primary direct
_atom_sites_solution_secondary difmap
_audit_creation_method SHELXL-97
_cell_angle_alpha 103.268(3)
_cell_angle_beta 107.246(3)
_cell_angle_gamma 91.123(3)
_cell_formula_units_Z 1
_cell_length_a 10.161(3)
_cell_length_b 10.464(3)
_cell_length_c 11.130(3)
_cell_measurement_temperature 163(2)
_cell_volume 1095.1(5)
_computing_cell_refinement 'SAINT PLUS (Siemens, 1999)'
_computing_data_collection 'SMART (Siemens, 1995)'
_computing_data_reduction 'SAINT PLUS (Siemens, 1999)'
_computing_molecular_graphics Xp
_computing_publication_material xcif
_computing_structure_refinement 'SHELXL-97 (Sheldrick, 1997)'
_computing_structure_solution 'SHELXS-97 (Sheldrick, 1990)'
_diffrn_ambient_temperature 163(2)
_diffrn_measured_fraction_theta_full 0.971
_diffrn_measured_fraction_theta_max 0.971
_diffrn_measurement_device_type 'SMART CCD (Siemens)'
_diffrn_measurement_method '0.5 degree scans in omega and phi'
_diffrn_radiation_monochromator graphite
_diffrn_radiation_source 'fine-focus sealed tube'
_diffrn_radiation_type MoK\a
_diffrn_radiation_wavelength 0.71073
_diffrn_reflns_av_R_equivalents 0.0199
_diffrn_reflns_av_sigmaI/netI 0.0141
_diffrn_reflns_limit_h_max 12
_diffrn_reflns_limit_h_min -12
_diffrn_reflns_limit_k_max 12
_diffrn_reflns_limit_k_min -13
_diffrn_reflns_limit_l_max 13
_diffrn_reflns_limit_l_min -7
_diffrn_reflns_number 13315
_diffrn_reflns_theta_full 26.30
_diffrn_reflns_theta_max 26.30
_diffrn_reflns_theta_min 2.40
_exptl_absorpt_coefficient_mu 1.270
_exptl_absorpt_correction_T_max 0.6239
_exptl_absorpt_correction_T_min 0.5866
_exptl_absorpt_correction_type multi-scan
_exptl_absorpt_process_details 'Blessing, Acta Cyrst. (1995) A57 33-38'
_exptl_crystal_colour green
_exptl_crystal_density_diffrn 1.598
_exptl_crystal_density_method 'not measured'
_exptl_crystal_description cuboid
_exptl_crystal_F_000 534
_exptl_crystal_size_max 0.47
_exptl_crystal_size_mid 0.45
_exptl_crystal_size_min 0.41
_refine_diff_density_max 0.244
_refine_diff_density_min -0.518
_refine_diff_density_rms 0.061
_refine_ls_extinction_method none
_refine_ls_goodness_of_fit_ref 1.032
_refine_ls_hydrogen_treatment mixed
_refine_ls_matrix_type full
_refine_ls_number_parameters 298
_refine_ls_number_reflns 4319
_refine_ls_number_restraints 0
_refine_ls_restrained_S_all 1.032
_refine_ls_R_factor_all 0.0252
_refine_ls_R_factor_gt 0.0240
_refine_ls_shift/su_max 0.002
_refine_ls_shift/su_mean 0.000
_refine_ls_structure_factor_coef Fsqd
_refine_ls_weighting_details 'calc w=1/[\s^2^(Fo^2^)+(0.0389P)^2^+0.5157P] where P=(Fo^2^+2Fc^2^)/3'
_refine_ls_weighting_scheme calc
_refine_ls_wR_factor_gt 0.0642
_refine_ls_wR_factor_ref 0.0651
_reflns_number_gt 4125
_reflns_number_total 4319
_reflns_threshold_expression >2sigma(I)
_cod_data_source_file b206990c.txt
_cod_data_source_block 3cra(complex17)
_cod_original_sg_symbol_H-M P-1
_cod_database_code 7012027

loop_
_symmetry_equiv_pos_as_xyz
'x, y, z'
'-x, -y, -z'

loop_
_atom_site_label
_atom_site_type_symbol
_atom_site_fract_x
_atom_site_fract_y
_atom_site_fract_z
_atom_site_U_iso_or_equiv
_atom_site_adp_type
_atom_site_occupancy
_atom_site_symmetry_multiplicity
_atom_site_calc_flag
_atom_site_refinement_flags
_atom_site_disorder_assembly
_atom_site_disorder_group
Cu1 Cu 0.382470(17) 0.617019(16) 0.512969(15) 0.01823(7) Uani 1 1 d . . .
Cl1 Cl 0.58472(4) 0.56786(3) 0.40512(3) 0.02097(9) Uani 1 1 d . . .
Cl2 Cl 0.30380(4) 0.80443(4) 0.45979(4) 0.02563(9) Uani 1 1 d . . .
N1A N 0.56342(13) 0.81204(12) 0.89542(12) 0.0198(3) Uani 1 1 d . . .
N2A N 0.46931(13) 0.72771(13) 0.79231(12) 0.0219(3) Uani 1 1 d . . .
N3A N 0.50383(13) 0.72937(12) 0.68860(12) 0.0203(3) Uani 1 1 d . . .
C7AA C 0.66265(15) 0.86940(14) 0.85591(14) 0.0195(3) Uani 1 1 d . . .
C7A C 0.78144(16) 0.96015(15) 0.92091(15) 0.0240(3) Uani 1 1 d . . .
H7A H 0.8104 0.9946 1.0124 0.029 Uiso 1 1 calc R . .
C6A C 0.85293(16) 0.99579(16) 0.84358(16) 0.0269(3) Uani 1 1 d . . .
H6A H 0.9337 1.0559 0.8834 0.032 Uiso 1 1 calc R . .
C5A C 0.80964(17) 0.94557(15) 0.70695(16) 0.0258(3) Uani 1 1 d . . .
H5A H 0.8609 0.9745 0.6577 0.031 Uiso 1 1 calc R . .
C4A C 0.69404(16) 0.85504(15) 0.64319(15) 0.0232(3) Uani 1 1 d . . .
H4A H 0.6654 0.8209 0.5517 0.028 Uiso 1 1 calc R . .
C3AA C 0.62140(15) 0.81653(14) 0.72128(14) 0.0190(3) Uani 1 1 d . . .
N1A' N 0.63876(15) 0.92376(13) 1.11399(13) 0.0275(3) Uani 1 1 d . . .
C2A' C 0.54620(16) 0.83277(15) 1.02145(14) 0.0210(3) Uani 1 1 d . . .
C3A' C 0.43925(17) 0.76102(16) 1.03995(16) 0.0274(3) Uani 1 1 d . . .
H3A' H 0.3762 0.6979 0.9702 0.033 Uiso 1 1 calc R . .
C4A' C 0.42935(19) 0.78617(17) 1.16477(17) 0.0309(4) Uani 1 1 d . . .
H4A' H 0.3588 0.7398 1.1825 0.037 Uiso 1 1 calc R . .
C5A' C 0.52451(19) 0.88063(17) 1.26436(16) 0.0315(4) Uani 1 1 d . . .
H5A' H 0.5196 0.8996 1.3505 0.038 Uiso 1 1 calc R . .
C6A' C 0.6259(2) 0.94559(17) 1.23411(16) 0.0320(4) Uani 1 1 d . . .
H6A' H 0.6902 1.0094 1.3020 0.038 Uiso 1 1 calc R . .
N1B N 0.15216(13) 0.42062(12) 0.14112(12) 0.0198(3) Uani 1 1 d . . .
N2B N 0.25792(13) 0.50284(13) 0.23453(12) 0.0219(3) Uani 1 1 d . . .
N3B N 0.24298(13) 0.50310(12) 0.34684(12) 0.0211(3) Uani 1 1 d . . .
C3BA C 0.12589(15) 0.42058(14) 0.32954(14) 0.0192(3) Uani 1 1 d . . .
C4B C 0.06897(16) 0.38738(15) 0.42008(15) 0.0233(3) Uani 1 1 d . . .
H4B H 0.1105 0.4225 0.5107 0.028 Uiso 1 1 calc R . .
C5B C -0.05054(17) 0.30108(17) 0.37153(17) 0.0285(3) Uani 1 1 d . . .
H5B H -0.0915 0.2762 0.4302 0.034 Uiso 1 1 calc R . .
C6B C -0.11296(16) 0.24923(17) 0.23582(17) 0.0292(4) Uani 1 1 d . . .
H6B H -0.1952 0.1911 0.2062 0.035 Uiso 1 1 calc R . .
C7B C -0.05787(16) 0.28059(16) 0.14549(16) 0.0250(3) Uani 1 1 d . . .
H7B H -0.0998 0.2457 0.0549 0.030 Uiso 1 1 calc R . .
C7BA C 0.06491(15) 0.36783(14) 0.19602(14) 0.0196(3) Uani 1 1 d . . .
N1B' N 0.03477(15) 0.32870(14) -0.07710(13) 0.0296(3) Uani 1 1 d . . .
C2B' C 0.15136(16) 0.39507(14) 0.00911(14) 0.0210(3) Uani 1 1 d . . .
C3B' C 0.26715(17) 0.43602(16) -0.02063(16) 0.0273(3) Uani 1 1 d . . .
H3B' H 0.3468 0.4832 0.0452 0.033 Uiso 1 1 calc R . .
C4B' C 0.2608(2) 0.40491(18) -0.14980(17) 0.0341(4) Uani 1 1 d . . .
H4B' H 0.3363 0.4315 -0.1753 0.041 Uiso 1 1 calc R . .
C5B' C 0.1415(2) 0.33352(18) -0.24270(16) 0.0358(4) Uani 1 1 d . . .
H5B' H 0.1356 0.3093 -0.3319 0.043 Uiso 1 1 calc R . .
C6B' C 0.0320(2) 0.29879(18) -0.20208(17) 0.0365(4) Uani 1 1 d . . .
H6B' H -0.0490 0.2515 -0.2659 0.044 Uiso 1 1 calc R . .

loop_
_atom_site_aniso_label
_atom_site_aniso_U_11
_atom_site_aniso_U_22
_atom_site_aniso_U_33
_atom_site_aniso_U_23
_atom_site_aniso_U_13
_atom_site_aniso_U_12
Cu1 0.01930(10) 0.01932(11) 0.01203(10) 0.00009(7) 0.00203(7) -0.00354(7)
Cl1 0.02291(18) 0.02205(18) 0.01683(17) 0.00298(13) 0.00607(13) -0.00173(13)
Cl2 0.0292(2) 0.02304(18) 0.02009(18) 0.00316(14) 0.00251(14) 0.00108(14)
N1A 0.0211(6) 0.0191(6) 0.0146(6) -0.0001(5) 0.0024(5) -0.0020(5)
N2A 0.0234(6) 0.0227(6) 0.0149(6) 0.0000(5) 0.0028(5) -0.0028(5)
N3A 0.0219(6) 0.0207(6) 0.0156(6) 0.0016(5) 0.0041(5) -0.0016(5)
C7AA 0.0207(7) 0.0172(7) 0.0190(7) 0.0031(6) 0.0047(6) 0.0029(5)
C7A 0.0225(7) 0.0224(7) 0.0204(7) -0.0013(6) 0.0021(6) -0.0023(6)
C6A 0.0229(8) 0.0235(8) 0.0294(8) 0.0013(6) 0.0054(6) -0.0047(6)
C5A 0.0274(8) 0.0222(7) 0.0292(8) 0.0050(6) 0.0121(7) -0.0005(6)
C4A 0.0281(8) 0.0217(7) 0.0185(7) 0.0024(6) 0.0075(6) 0.0011(6)
C3AA 0.0197(7) 0.0160(7) 0.0171(7) 0.0008(5) 0.0019(5) -0.0001(5)
N1A' 0.0355(8) 0.0256(7) 0.0166(6) -0.0006(5) 0.0055(5) -0.0029(6)
C2A' 0.0260(8) 0.0205(7) 0.0158(7) 0.0037(6) 0.0060(6) 0.0048(6)
C3A' 0.0299(8) 0.0270(8) 0.0238(8) 0.0039(6) 0.0081(7) -0.0004(6)
C4A' 0.0357(9) 0.0345(9) 0.0274(9) 0.0099(7) 0.0152(7) 0.0052(7)
C5A' 0.0443(10) 0.0333(9) 0.0198(8) 0.0069(7) 0.0133(7) 0.0119(7)
C6A' 0.0432(10) 0.0295(9) 0.0175(8) 0.0000(6) 0.0054(7) 0.0008(7)
N1B 0.0194(6) 0.0212(6) 0.0144(6) 0.0009(5) 0.0019(5) -0.0034(5)
N2B 0.0232(6) 0.0233(6) 0.0141(6) 0.0013(5) 0.0012(5) -0.0053(5)
N3B 0.0231(6) 0.0213(6) 0.0160(6) 0.0018(5) 0.0042(5) -0.0027(5)
C3BA 0.0181(7) 0.0176(7) 0.0195(7) 0.0014(5) 0.0048(5) 0.0004(5)
C4B 0.0245(7) 0.0261(8) 0.0199(7) 0.0034(6) 0.0091(6) 0.0030(6)
C5B 0.0248(8) 0.0328(9) 0.0315(9) 0.0072(7) 0.0144(7) 0.0011(6)
C6B 0.0195(7) 0.0303(8) 0.0346(9) 0.0026(7) 0.0081(7) -0.0047(6)
C7B 0.0196(7) 0.0250(8) 0.0246(8) -0.0009(6) 0.0035(6) -0.0029(6)
C7BA 0.0192(7) 0.0186(7) 0.0190(7) 0.0014(6) 0.0051(6) 0.0014(5)
N1B' 0.0309(7) 0.0336(8) 0.0169(6) 0.0017(6) 0.0003(5) -0.0036(6)
C2B' 0.0252(7) 0.0202(7) 0.0149(7) 0.0031(5) 0.0033(6) 0.0028(6)
C3B' 0.0289(8) 0.0302(8) 0.0229(8) 0.0068(7) 0.0079(6) 0.0019(6)
C4B' 0.0437(10) 0.0379(10) 0.0274(9) 0.0118(7) 0.0181(8) 0.0077(8)
C5B' 0.0571(12) 0.0340(9) 0.0159(8) 0.0065(7) 0.0099(8) 0.0093(8)
C6B' 0.0455(11) 0.0357(9) 0.0180(8) 0.0018(7) -0.0017(7) -0.0012(8)

loop_
_atom_type_symbol
_atom_type_description
_atom_type_scat_dispersion_real
_atom_type_scat_dispersion_imag
_atom_type_scat_source
C C 0.0033 0.0016 'International Tables Vol C Tables 4.2.6.8 and 6.1.1.4'
H H 0.0000 0.0000 'International Tables Vol C Tables 4.2.6.8 and 6.1.1.4'
N N 0.0061 0.0033 'International Tables Vol C Tables 4.2.6.8 and 6.1.1.4'
Cl Cl 0.1484 0.1585 'International Tables Vol C Tables 4.2.6.8 and 6.1.1.4'
Cu Cu 0.3201 1.2651 'International Tables Vol C Tables 4.2.6.8 and 6.1.1.4'

loop_
_geom_angle_atom_site_label_1
_geom_angle_atom_site_label_2
_geom_angle_atom_site_label_3
_geom_angle
_geom_angle_site_symmetry_1
_geom_angle_site_symmetry_3
_geom_angle_publ_flag
N3A Cu1 N3B 173.29(5) . . ?
N3A Cu1 Cl2 88.85(4) . . ?
N3B Cu1 Cl2 91.12(4) . . ?
N3A Cu1 Cl1 89.35(4) . 2_666 ?
N3B Cu1 Cl1 88.84(4) . 2_666 ?
Cl2 Cu1 Cl1 164.059(17) . 2_666 ?
N3A Cu1 Cl1 96.82(4) . . ?
N3B Cu1 Cl1 89.70(4) . . ?
Cl2 Cu1 Cl1 104.133(17) . . ?
Cl1 Cu1 Cl1 91.808(16) 2_666 . ?
Cu1 Cl1 Cu1 88.192(16) 2_666 . ?
N2A N1A C7AA 110.80(12) . . ?
N2A N1A C2A' 119.19(12) . . ?
C7AA N1A C2A' 129.97(12) . . ?
N3A N2A N1A 107.76(12) . . ?
N2A N3A C3AA 109.93(12) . . ?
N2A N3A Cu1 118.88(10) . . ?
C3AA N3A Cu1 131.15(10) . . ?
N1A C7AA C3AA 103.78(12) . . ?
N1A C7AA C7A 134.27(14) . . ?
C3AA C7AA C7A 121.94(14) . . ?
C6A C7A C7AA 116.16(14) . . ?
C7A C6A C5A 122.22(15) . . ?
C4A C5A C6A 121.66(15) . . ?
C5A C4A C3AA 116.62(14) . . ?
N3A C3AA C7AA 107.72(13) . . ?
N3A C3AA C4A 130.92(14) . . ?
C7AA C3AA C4A 121.36(14) . . ?
C2A' N1A' C6A' 115.96(15) . . ?
N1A' C2A' C3A' 125.34(15) . . ?
N1A' C2A' N1A 114.34(14) . . ?
C3A' C2A' N1A 120.32(13) . . ?
C4A' C3A' C2A' 117.03(15) . . ?
C3A' C4A' C5A' 119.32(16) . . ?
C6A' C5A' C4A' 118.39(16) . . ?
N1A' C6A' C5A' 123.96(16) . . ?
N2B N1B C7BA 110.92(12) . . ?
N2B N1B C2B' 118.64(12) . . ?
C7BA N1B C2B' 130.29(12) . . ?
N3B N2B N1B 107.75(12) . . ?
N2B N3B C3BA 109.79(12) . . ?
N2B N3B Cu1 119.52(10) . . ?
C3BA N3B Cu1 130.69(10) . . ?
N3B C3BA C7BA 107.83(13) . . ?
N3B C3BA C4B 130.95(14) . . ?
C7BA C3BA C4B 121.22(14) . . ?
C5B C4B C3BA 117.16(14) . . ?
C4B C5B C6B 121.36(15) . . ?
C7B C6B C5B 122.17(15) . . ?
C6B C7B C7BA 116.08(14) . . ?
N1B C7BA C3BA 103.69(12) . . ?
N1B C7BA C7B 134.29(14) . . ?
C3BA C7BA C7B 122.02(14) . . ?
C2B' N1B' C6B' 116.02(16) . . ?
N1B' C2B' C3B' 125.52(15) . . ?
N1B' C2B' N1B 114.28(14) . . ?
C3B' C2B' N1B 120.18(13) . . ?
C4B' C3B' C2B' 117.15(16) . . ?
C3B' C4B' C5B' 119.03(17) . . ?
C6B' C5B' C4B' 118.88(16) . . ?
N1B' C6B' C5B' 123.39(16) . . ?

loop_
_geom_bond_atom_site_label_1
_geom_bond_atom_site_label_2
_geom_bond_distance
_geom_bond_site_symmetry_2
_geom_bond_publ_flag
Cu1 N3A 2.0453(13) . ?
Cu1 N3B 2.0535(13) . ?
Cu1 Cl2 2.2690(7) . ?
Cu1 Cl1 2.3107(6) 2_666 ?
Cu1 Cl1 2.6739(7) . ?
Cl1 Cu1 2.3107(6) 2_666 ?
N1A N2A 1.3644(17) . ?
N1A C7AA 1.389(2) . ?
N1A C2A' 1.4328(19) . ?
N2A N3A 1.3057(18) . ?
N3A C3AA 1.3924(19) . ?
C7AA C3AA 1.402(2) . ?
C7AA C7A 1.416(2) . ?
C7A C6A 1.384(2) . ?
C6A C5A 1.418(2) . ?
C5A C4A 1.391(2) . ?
C4A C3AA 1.411(2) . ?
N1A' C2A' 1.339(2) . ?
N1A' C6A' 1.350(2) . ?
C2A' C3A' 1.400(2) . ?
C3A' C4A' 1.388(2) . ?
C4A' C5A' 1.402(3) . ?
C5A' C6A' 1.386(3) . ?
N1B N2B 1.3662(17) . ?
N1B C7BA 1.386(2) . ?
N1B C2B' 1.429(2) . ?
N2B N3B 1.3025(19) . ?
N3B C3BA 1.3949(19) . ?
C3BA C7BA 1.400(2) . ?
C3BA C4B 1.403(2) . ?
C4B C5B 1.388(2) . ?
C5B C6B 1.421(2) . ?
C6B C7B 1.382(2) . ?
C7B C7BA 1.418(2) . ?
N1B' C2B' 1.340(2) . ?
N1B' C6B' 1.345(2) . ?
C2B' C3B' 1.398(2) . ?
C3B' C4B' 1.381(2) . ?
C4B' C5B' 1.401(3) . ?
C5B' C6B' 1.390(3) . ?

loop_
_geom_torsion_atom_site_label_1
_geom_torsion_atom_site_label_2
_geom_torsion_atom_site_label_3
_geom_torsion_atom_site_label_4
_geom_torsion
_geom_torsion_site_symmetry_1
_geom_torsion_site_symmetry_2
_geom_torsion_site_symmetry_3
_geom_torsion_site_symmetry_4
_geom_torsion_publ_flag
N3A Cu1 Cl1 Cu1 89.56(4) . . . 2_666 ?
N3B Cu1 Cl1 Cu1 -88.83(4) . . . 2_666 ?
Cl2 Cu1 Cl1 Cu1 -179.906(14) . . . 2_666 ?
Cl1 Cu1 Cl1 Cu1 0.0 2_666 . . 2_666 ?
C7AA N1A N2A N3A -0.34(16) . . . . ?
C2A' N1A N2A N3A 177.56(12) . . . . ?
N1A N2A N3A C3AA -0.64(16) . . . . ?
N1A N2A N3A Cu1 -178.56(9) . . . . ?
N3B Cu1 N3A N2A 17.3(5) . . . . ?
Cl2 Cu1 N3A N2A 107.09(11) . . . . ?
Cl1 Cu1 N3A N2A -57.07(11) 2_666 . . . ?
Cl1 Cu1 N3A N2A -148.81(10) . . . . ?
N3B Cu1 N3A C3AA -160.1(4) . . . . ?
Cl2 Cu1 N3A C3AA -70.32(13) . . . . ?
Cl1 Cu1 N3A C3AA 125.52(13) 2_666 . . . ?
Cl1 Cu1 N3A C3AA 33.78(13) . . . . ?
N2A N1A C7AA C3AA 1.13(16) . . . . ?
C2A' N1A C7AA C3AA -176.47(14) . . . . ?
N2A N1A C7AA C7A -179.11(16) . . . . ?
C2A' N1A C7AA C7A 3.3(3) . . . . ?
N1A C7AA C7A C6A -178.43(16) . . . . ?
C3AA C7AA C7A C6A 1.3(2) . . . . ?
C7AA C7A C6A C5A 0.5(2) . . . . ?
C7A C6A C5A C4A -1.4(3) . . . . ?
C6A C5A C4A C3AA 0.5(2) . . . . ?
N2A N3A C3AA C7AA 1.36(16) . . . . ?
Cu1 N3A C3AA C7AA 178.95(10) . . . . ?
N2A N3A C3AA C4A -177.51(15) . . . . ?
Cu1 N3A C3AA C4A 0.1(2) . . . . ?
N1A C7AA C3AA N3A -1.47(15) . . . . ?
C7A C7AA C3AA N3A 178.74(13) . . . . ?
N1A C7AA C3AA C4A 177.53(13) . . . . ?
C7A C7AA C3AA C4A -2.3(2) . . . . ?
C5A C4A C3AA N3A -179.96(15) . . . . ?
C5A C4A C3AA C7AA 1.3(2) . . . . ?
C6A' N1A' C2A' C3A' 0.4(2) . . . . ?
C6A' N1A' C2A' N1A -179.81(14) . . . . ?
N2A N1A C2A' N1A' -175.78(13) . . . . ?
C7AA N1A C2A' N1A' 1.7(2) . . . . ?
N2A N1A C2A' C3A' 4.1(2) . . . . ?
C7AA N1A C2A' C3A' -178.50(14) . . . . ?
N1A' C2A' C3A' C4A' -0.4(2) . . . . ?
N1A C2A' C3A' C4A' 179.80(14) . . . . ?
C2A' C3A' C4A' C5A' 0.3(2) . . . . ?
C3A' C4A' C5A' C6A' -0.2(3) . . . . ?
C2A' N1A' C6A' C5A' -0.2(3) . . . . ?
C4A' C5A' C6A' N1A' 0.1(3) . . . . ?
C7BA N1B N2B N3B 0.97(16) . . . . ?
C2B' N1B N2B N3B -175.10(12) . . . . ?
N1B N2B N3B C3BA -0.13(16) . . . . ?
N1B N2B N3B Cu1 -179.61(9) . . . . ?
N3A Cu1 N3B N2B 158.5(4) . . . . ?
Cl2 Cu1 N3B N2B 68.84(11) . . . . ?
Cl1 Cu1 N3B N2B -127.10(11) 2_666 . . . ?
Cl1 Cu1 N3B N2B -35.29(11) . . . . ?
N3A Cu1 N3B C3BA -20.9(5) . . . . ?
Cl2 Cu1 N3B C3BA -110.52(13) . . . . ?
Cl1 Cu1 N3B C3BA 53.54(13) 2_666 . . . ?
Cl1 Cu1 N3B C3BA 145.35(13) . . . . ?
N2B N3B C3BA C7BA -0.72(17) . . . . ?
Cu1 N3B C3BA C7BA 178.68(10) . . . . ?
N2B N3B C3BA C4B 178.88(15) . . . . ?
Cu1 N3B C3BA C4B -1.7(2) . . . . ?
N3B C3BA C4B C5B 179.96(15) . . . . ?
C7BA C3BA C4B C5B -0.5(2) . . . . ?
C3BA C4B C5B C6B -0.4(2) . . . . ?
C4B C5B C6B C7B 0.6(3) . . . . ?
C5B C6B C7B C7BA 0.0(2) . . . . ?
N2B N1B C7BA C3BA -1.36(16) . . . . ?
C2B' N1B C7BA C3BA 174.12(14) . . . . ?
N2B N1B C7BA C7B 179.21(16) . . . . ?
C2B' N1B C7BA C7B -5.3(3) . . . . ?
N3B C3BA C7BA N1B 1.23(16) . . . . ?
C4B C3BA C7BA N1B -178.42(13) . . . . ?
N3B C3BA C7BA C7B -179.25(13) . . . . ?
C4B C3BA C7BA C7B 1.1(2) . . . . ?
C6B C7B C7BA N1B 178.53(16) . . . . ?
C6B C7B C7BA C3BA -0.8(2) . . . . ?
C6B' N1B' C2B' C3B' 0.8(2) . . . . ?
C6B' N1B' C2B' N1B -177.79(14) . . . . ?
N2B N1B C2B' N1B' -171.19(13) . . . . ?
C7BA N1B C2B' N1B' 13.6(2) . . . . ?
N2B N1B C2B' C3B' 10.2(2) . . . . ?
C7BA N1B C2B' C3B' -165.03(15) . . . . ?
N1B' C2B' C3B' C4B' -0.3(3) . . . . ?
N1B C2B' C3B' C4B' 178.24(15) . . . . ?
C2B' C3B' C4B' C5B' -0.9(2) . . . . ?
C3B' C4B' C5B' C6B' 1.4(3) . . . . ?
C2B' N1B' C6B' C5B' -0.2(3) . . . . ?
C4B' C5B' C6B' N1B' -0.9(3) . . . . ?
